data_7009040
loop_
_publ_author_name
'Brait, Sabrina'
'Gervasio, Giuliana'
'Marabello, Domenica'
'Sappa, Enrico'

_publ_section_title
;
 Metal fragment condensation and carbon--carbon bond cleavage in
 reactions of [Fe3(CO)12] with internal propargyl alcohols. Structures
 of the &#x201C;bow tie&#x201D; acetylide complexes [Fe5(CO)14(C2R)2]
 (R&#x2005;=Me or Et)
;
_journal_issue 6
_journal_name_full 'Journal of the Chemical Society, Dalton Transactions'
_journal_page_first 989
_journal_paper_doi 10.1039/a908308a
_journal_year 2000
_chemical_formula_sum 'C20 H6 Fe5 O14'
_chemical_formula_weight 749.50
_space_group_IT_number 14
_symmetry_space_group_name_Hall '-P 2ybc'
_symmetry_space_group_name_H-M 'P 1 21/c 1'
_atom_sites_solution_primary direct
_atom_sites_solution_secondary difmap
_audit_creation_method 'manual editing'
_cell_angle_alpha 90.00
_cell_angle_beta 100.24(2)
_cell_angle_gamma 90.00
_cell_formula_units_Z 4
_cell_length_a 8.784(2)
_cell_length_b 20.684(6)
_cell_length_c 14.325(3)
_cell_measurement_reflns_used 30
_cell_measurement_temperature 293(2)
_cell_measurement_theta_max 17.5
_cell_measurement_theta_min 10
_cell_volume 2561.2(11)
_computing_cell_refinement 'Siemens P3'
_computing_data_collection 'Siemens P3'
_computing_data_reduction 'Siemens P3'
_computing_structure_refinement 'SHELXL-93 (Sheldrick,1993)'
_computing_structure_solution 'SHELXS-86 (Sheldrick,1990)'
_diffrn_ambient_temperature 293(2)
_diffrn_measurement_device ' Siemens P4 '
_diffrn_measurement_method omega
_diffrn_radiation_monochromator graphite
_diffrn_radiation_source 'fine-focus sealed tube'
_diffrn_radiation_type MoK\a
_diffrn_radiation_wavelength 0.71073
_diffrn_reflns_av_R_equivalents 0.0245
_diffrn_reflns_av_sigmaI/netI 0.0644
_diffrn_reflns_limit_h_max 10
_diffrn_reflns_limit_h_min 0
_diffrn_reflns_limit_k_max 24
_diffrn_reflns_limit_k_min 0
_diffrn_reflns_limit_l_max 16
_diffrn_reflns_limit_l_min -17
_diffrn_reflns_number 4809
_diffrn_reflns_theta_max 25.00
_diffrn_reflns_theta_min 1.75
_diffrn_standards_decay_% 0
_diffrn_standards_interval_count 50
_diffrn_standards_number 2
_exptl_absorpt_coefficient_mu 2.833
_exptl_absorpt_correction_T_max 0.176
_exptl_absorpt_correction_T_min 0.131
_exptl_absorpt_correction_type 'semi-empirical from psi-scan'
_exptl_crystal_colour black
_exptl_crystal_density_diffrn 1.944
_exptl_crystal_description prism
_exptl_crystal_F_000 1472
_exptl_crystal_size_max '0.12 x 0.20 x 0.42 '
_refine_diff_density_max 0.369
_refine_diff_density_min -0.314
_refine_diff_density_rms 0.080
_refine_ls_extinction_method none
_refine_ls_goodness_of_fit_all 1.036
_refine_ls_goodness_of_fit_obs 1.104
_refine_ls_matrix_type full
_refine_ls_number_parameters 370
_refine_ls_number_reflns 4502
_refine_ls_number_restraints 0
_refine_ls_restrained_S_all 1.037
_refine_ls_restrained_S_obs 1.104
_refine_ls_R_factor_all 0.0921
_refine_ls_R_factor_obs 0.0417
_refine_ls_shift/esd_max 0.115
_refine_ls_shift/esd_mean 0.005
_refine_ls_structure_factor_coef Fsqd
_refine_ls_weighting_details 'w=1/[\s^2^(Fo^2^)+(0.0251P)^2^+0.0000P] where P=(Fo^2^+2Fc^2^)/3'
_refine_ls_weighting_scheme calc
_refine_ls_wR_factor_all 0.0796
_refine_ls_wR_factor_obs 0.0656
_reflns_number_observed 2838
_reflns_number_total 4502
_reflns_observed_criterion >2sigma(I)
_cod_data_source_file a908308a.txt
_cod_data_source_block Fe5(CO)14(C2Me)2
_cod_depositor_comments
;
The following automatic conversions were performed:

'_refine_ls_weighting_scheme' value 'calc
w=1/[\s^2^(Fo^2^)+(0.0251P)^2^+0.0000P] where P=(Fo^2^+2Fc^2^)/3' was
changed to 'calc'. New tag '_refine_ls_weighting_details' was
created. The value of the new tag was set to
'w=1/[\s^2^(Fo^2^)+(0.0251P)^2^+0.0000P] where P=(Fo^2^+2Fc^2^)/3'.

Automatic conversion script
Id: cif_fix_values 3143 2015-03-26 13:38:13Z robertas 
;
_cod_original_cell_volume 2561(1)
_cod_database_code 7009040

loop_
_symmetry_equiv_pos_as_xyz
'x, y, z'
'-x, y+1/2, -z+1/2'
'-x, -y, -z'
'x, -y+1/2, z-1/2'

loop_
_atom_site_aniso_label
_atom_site_aniso_U_11
_atom_site_aniso_U_22
_atom_site_aniso_U_33
_atom_site_aniso_U_23
_atom_site_aniso_U_13
_atom_site_aniso_U_12
Fe1 0.0366(4) 0.0429(5) 0.0425(4) -0.0065(4) 0.0088(3) -0.0014(4)
Fe2 0.0411(4) 0.0422(5) 0.0410(4) 0.0044(4) 0.0109(3) 0.0059(4)
Fe3 0.0320(4) 0.0394(4) 0.0356(4) 0.0007(4) 0.0065(3) 0.0048(3)
Fe4 0.0324(4) 0.0482(5) 0.0498(5) 0.0015(4) 0.0064(3) -0.0028(4)
Fe5 0.0537(5) 0.0399(5) 0.0560(5) -0.0097(4) 0.0110(4) 0.0010(4)
C1 0.026(3) 0.044(3) 0.034(3) -0.002(2) 0.005(2) -0.003(2)
C2 0.031(3) 0.047(3) 0.041(3) 0.003(3) 0.008(2) 0.002(3)
C3 0.041(3) 0.059(4) 0.073(5) 0.009(4) 0.015(3) 0.013(3)
C4 0.047(3) 0.033(3) 0.036(3) 0.005(2) 0.011(2) 0.002(2)
C5 0.036(3) 0.037(3) 0.043(3) 0.002(2) 0.005(2) 0.002(2)
C6 0.047(4) 0.078(5) 0.063(5) 0.011(4) 0.000(3) 0.009(4)
C11 0.057(4) 0.050(4) 0.074(4) -0.013(3) 0.022(3) -0.004(3)
O11 0.095(4) 0.062(3) 0.133(4) -0.032(3) 0.047(3) 0.001(3)
C12 0.052(3) 0.053(4) 0.053(4) -0.017(3) 0.007(3) -0.005(3)
O12 0.116(4) 0.076(3) 0.043(3) 0.000(2) -0.001(3) -0.003(3)
C13 0.060(4) 0.078(5) 0.059(4) -0.016(3) 0.015(3) -0.010(4)
O13 0.064(3) 0.129(5) 0.121(4) -0.049(3) 0.037(3) -0.045(3)
C21 0.049(3) 0.054(4) 0.066(4) 0.002(4) 0.019(3) 0.002(3)
O21 0.103(4) 0.042(3) 0.123(4) 0.005(3) 0.028(3) 0.002(3)
C22 0.061(4) 0.053(4) 0.054(4) 0.003(3) 0.015(3) 0.010(3)
O22 0.097(4) 0.103(4) 0.056(3) -0.006(3) -0.015(3) 0.008(3)
C23 0.063(4) 0.054(4) 0.046(3) 0.014(3) 0.016(3) 0.013(3)
O23 0.072(3) 0.092(4) 0.094(3) 0.032(3) 0.044(3) 0.021(3)
C31 0.046(3) 0.057(4) 0.058(4) 0.019(3) 0.014(3) 0.009(3)
O31 0.034(2) 0.103(4) 0.110(4) 0.024(3) 0.019(2) 0.006(2)
C32 0.068(4) 0.049(4) 0.053(4) -0.003(3) 0.010(3) 0.015(3)
O32 0.155(5) 0.075(3) 0.040(2) -0.002(2) 0.023(3) 0.032(3)
C41 0.033(3) 0.067(4) 0.045(3) 0.015(3) 0.006(3) 0.004(3)
O41 0.074(3) 0.101(4) 0.057(3) 0.003(3) 0.028(2) 0.030(3)
C42 0.046(4) 0.077(5) 0.067(4) -0.010(4) 0.001(3) -0.011(3)
O42 0.070(3) 0.148(5) 0.073(3) -0.014(3) -0.027(3) -0.002(3)
C43 0.048(4) 0.067(5) 0.111(6) 0.012(4) 0.020(4) -0.003(4)
O43 0.083(4) 0.086(4) 0.215(6) 0.046(4) 0.052(4) -0.019(3)
C51 0.084(5) 0.050(4) 0.063(4) -0.006(3) 0.021(4) 0.016(4)
O51 0.094(4) 0.096(4) 0.101(4) 0.002(3) 0.043(3) 0.042(3)
C52 0.085(5) 0.056(4) 0.082(5) -0.012(4) 0.036(4) -0.009(4)
O52 0.144(5) 0.050(3) 0.142(5) 0.014(3) 0.068(4) -0.005(3)
C53 0.077(5) 0.084(5) 0.089(5) -0.032(5) 0.012(4) 0.002(4)
O53 0.118(5) 0.177(6) 0.107(4) -0.080(4) -0.015(4) -0.022(4)

loop_
_atom_site_label
_atom_site_type_symbol
_atom_site_fract_x
_atom_site_fract_y
_atom_site_fract_z
_atom_site_U_iso_or_equiv
_atom_site_thermal_displace_type
_atom_site_occupancy
_atom_site_calc_flag
_atom_site_refinement_flags
_atom_site_disorder_group
Fe1 Fe 0.13998(8) 0.53867(4) 0.16914(5) 0.0404(2) Uani 1 d . .
Fe2 Fe 0.19346(8) 0.54246(4) 0.34531(5) 0.0410(2) Uani 1 d . .
Fe3 Fe 0.12389(7) 0.65232(3) 0.25058(5) 0.0356(2) Uani 1 d . .
Fe4 Fe 0.38414(8) 0.69411(4) 0.20830(5) 0.0436(2) Uani 1 d . .
Fe5 Fe 0.16545(9) 0.77235(4) 0.25269(6) 0.0497(2) Uani 1 d . .
C1 C 0.2968(5) 0.5988(2) 0.2475(3) 0.0347(12) Uani 1 d . .
C2 C 0.3548(5) 0.5418(3) 0.2603(3) 0.0393(12) Uani 1 d . .
C3 C 0.5036(7) 0.5058(3) 0.2656(5) 0.057(2) Uani 1 d . .
H3A H 0.4908(68) 0.4622(29) 0.2665(41) 0.080 Uiso 1 d . .
H3B H 0.5374(63) 0.5074(28) 0.2035(40) 0.080 Uiso 1 d . .
H3C H 0.5879(65) 0.5221(27) 0.3137(39) 0.080 Uiso 1 d . .
C4 C 0.1863(6) 0.7101(2) 0.1469(3) 0.0381(12) Uani 1 d . .
C5 C 0.0411(6) 0.7209(2) 0.1385(3) 0.0389(12) Uani 1 d . .
C6 C -0.1104(7) 0.7310(4) 0.0762(5) 0.064(2) Uani 1 d . .
H6A H -0.1074(66) 0.7674(28) 0.0409(41) 0.080 Uiso 1 d . .
H6B H -0.1989(66) 0.7333(28) 0.1042(40) 0.080 Uiso 1 d . .
H6C H -0.1421(65) 0.6952(28) 0.0338(40) 0.080 Uiso 1 d . .
C11 C 0.2122(7) 0.4677(3) 0.1246(4) 0.059(2) Uani 1 d . .
O11 O 0.2630(5) 0.4225(2) 0.0958(4) 0.093(2) Uani 1 d . .
C12 C 0.1139(6) 0.5792(3) 0.0569(4) 0.0529(15) Uani 1 d . .
O12 O 0.0970(5) 0.6049(2) -0.0146(3) 0.0801(14) Uani 1 d . .
C13 C -0.0477(7) 0.5060(3) 0.1717(4) 0.065(2) Uani 1 d . .
O13 O -0.1645(5) 0.4832(3) 0.1730(4) 0.102(2) Uani 1 d . .
C21 C 0.2068(6) 0.4569(3) 0.3569(4) 0.0553(15) Uani 1 d . .
O21 O 0.2126(6) 0.4025(2) 0.3628(4) 0.088(2) Uani 1 d . .
C22 C 0.3263(7) 0.5613(3) 0.4528(4) 0.055(2) Uani 1 d . .
O22 O 0.4155(6) 0.5704(2) 0.5187(3) 0.089(2) Uani 1 d . .
C23 C 0.0166(7) 0.5444(3) 0.3902(4) 0.0537(15) Uani 1 d . .
O23 O -0.0944(5) 0.5451(2) 0.4217(3) 0.0825(14) Uani 1 d . .
C31 C -0.0736(6) 0.6334(3) 0.2391(4) 0.053(2) Uani 1 d . .
O31 O -0.2039(4) 0.6260(2) 0.2348(3) 0.0813(14) Uani 1 d . .
C32 C 0.1413(7) 0.6818(3) 0.3691(4) 0.057(2) Uani 1 d . .
O32 O 0.1435(6) 0.6926(2) 0.4485(3) 0.089(2) Uani 1 d . .
C41 C 0.4692(6) 0.6417(3) 0.1300(4) 0.0489(15) Uani 1 d . .
O41 O 0.5173(5) 0.6098(2) 0.0782(3) 0.0757(14) Uani 1 d . .
C42 C 0.5255(7) 0.6859(3) 0.3172(4) 0.064(2) Uani 1 d . .
O42 O 0.6085(5) 0.6804(3) 0.3864(3) 0.102(2) Uani 1 d . .
C43 C 0.4696(7) 0.7649(3) 0.1700(5) 0.075(2) Uani 1 d . .
O43 O 0.5255(6) 0.8094(3) 0.1447(5) 0.125(2) Uani 1 d . .
C51 C -0.0105(8) 0.7950(3) 0.2923(4) 0.065(2) Uani 1 d . .
O51 O -0.1237(6) 0.8066(2) 0.3151(3) 0.094(2) Uani 1 d . .
C52 C 0.1785(8) 0.8462(3) 0.1876(5) 0.072(2) Uani 1 d . .
O52 O 0.1838(6) 0.8923(2) 0.1470(4) 0.107(2) Uani 1 d . .
C53 C 0.3054(8) 0.7958(4) 0.3544(5) 0.084(2) Uani 1 d . .
O53 O 0.3930(7) 0.8112(3) 0.4192(4) 0.138(3) Uani 1 d . .

loop_
_atom_type_symbol
_atom_type_description
_atom_type_scat_dispersion_real
_atom_type_scat_dispersion_imag
_atom_type_scat_source
C C 0.0033 0.0016 'International Tables Vol C Tables 4.2.6.8 and 6.1.1.4'
H H 0.0000 0.0000 'International Tables Vol C Tables 4.2.6.8 and 6.1.1.4'
O O 0.0106 0.0060 'International Tables Vol C Tables 4.2.6.8 and 6.1.1.4'
Fe Fe 0.3463 0.8444 'International Tables Vol C Tables 4.2.6.8 and 6.1.1.4'

loop_
_geom_angle_atom_site_label_1
_geom_angle_atom_site_label_2
_geom_angle_atom_site_label_3
_geom_angle
_geom_angle_site_symmetry_1
_geom_angle_site_symmetry_3
_geom_angle_publ_flag
C11 Fe1 C13 94.9(3) . . ?
C11 Fe1 C12 93.6(3) . . ?
C13 Fe1 C12 102.9(3) . . ?
C11 Fe1 C1 117.1(2) . . ?
C13 Fe1 C1 139.0(2) . . ?
C12 Fe1 C1 100.0(2) . . ?
C11 Fe1 C2 84.8(2) . . ?
C13 Fe1 C2 136.9(2) . . ?
C12 Fe1 C2 120.1(2) . . ?
C1 Fe1 C2 36.2(2) . . ?
C11 Fe1 Fe2 112.2(2) . . ?
C13 Fe1 Fe2 90.0(2) . . ?
C12 Fe1 Fe2 150.2(2) . . ?
C1 Fe1 Fe2 55.56(13) . . ?
C2 Fe1 Fe2 51.64(13) . . ?
C11 Fe1 Fe3 162.3(2) . . ?
C13 Fe1 Fe3 101.8(2) . . ?
C12 Fe1 Fe3 88.4(2) . . ?
C1 Fe1 Fe3 45.34(13) . . ?
C2 Fe1 Fe3 79.04(15) . . ?
Fe2 Fe1 Fe3 62.50(3) . . ?
C21 Fe2 C23 92.1(3) . . ?
C21 Fe2 C22 96.5(3) . . ?
C23 Fe2 C22 99.2(3) . . ?
C21 Fe2 C2 90.4(2) . . ?
C23 Fe2 C2 164.5(2) . . ?
C22 Fe2 C2 95.7(2) . . ?
C21 Fe2 C1 124.9(2) . . ?
C23 Fe2 C1 136.1(2) . . ?
C22 Fe2 C1 99.0(2) . . ?
C2 Fe2 C1 35.7(2) . . ?
C21 Fe2 Fe1 93.5(2) . . ?
C23 Fe2 Fe1 110.3(2) . . ?
C22 Fe2 Fe1 148.4(2) . . ?
C2 Fe2 Fe1 54.24(13) . . ?
C1 Fe2 Fe1 51.61(12) . . ?
C21 Fe2 Fe3 154.4(2) . . ?
C23 Fe2 Fe3 91.7(2) . . ?
C22 Fe2 Fe3 107.9(2) . . ?
C2 Fe2 Fe3 79.69(15) . . ?
C1 Fe2 Fe3 44.62(13) . . ?
Fe1 Fe2 Fe3 61.60(3) . . ?
C31 Fe3 C32 94.7(3) . . ?
C31 Fe3 C1 130.7(2) . . ?
C32 Fe3 C1 106.8(2) . . ?
C31 Fe3 C4 116.6(2) . . ?
C32 Fe3 C4 120.0(2) . . ?
C1 Fe3 C4 90.3(2) . . ?
C31 Fe3 C5 83.2(2) . . ?
C32 Fe3 C5 116.2(2) . . ?
C1 Fe3 C5 122.1(2) . . ?
C4 Fe3 C5 35.1(2) . . ?
C31 Fe3 Fe5 111.2(2) . . ?
C32 Fe3 Fe5 70.3(2) . . ?
C1 Fe3 Fe5 117.69(14) . . ?
C4 Fe3 Fe5 51.43(13) . . ?
C5 Fe3 Fe5 52.47(13) . . ?
C31 Fe3 Fe4 160.3(2) . . ?
C32 Fe3 Fe4 100.2(2) . . ?
C1 Fe3 Fe4 56.45(14) . . ?
C4 Fe3 Fe4 44.25(14) . . ?
C5 Fe3 Fe4 78.70(13) . . ?
Fe5 Fe3 Fe4 62.88(3) . . ?
C31 Fe3 Fe1 83.6(2) . . ?
C32 Fe3 Fe1 136.2(2) . . ?
C1 Fe3 Fe1 50.24(14) . . ?
C4 Fe3 Fe1 98.98(14) . . ?
C5 Fe3 Fe1 106.99(13) . . ?
Fe5 Fe3 Fe1 150.18(4) . . ?
Fe4 Fe3 Fe1 94.26(3) . . ?
C31 Fe3 Fe2 89.5(2) . . ?
C32 Fe3 Fe2 80.4(2) . . ?
C1 Fe3 Fe2 53.01(14) . . ?
C4 Fe3 Fe2 142.96(14) . . ?
C5 Fe3 Fe2 162.20(13) . . ?
Fe5 Fe3 Fe2 144.99(4) . . ?
Fe4 Fe3 Fe2 105.63(3) . . ?
Fe1 Fe3 Fe2 55.91(3) . . ?
C43 Fe4 C41 93.4(3) . . ?
C43 Fe4 C42 94.6(3) . . ?
C41 Fe4 C42 100.4(3) . . ?
C43 Fe4 C4 96.9(3) . . ?
C41 Fe4 C4 105.7(2) . . ?
C42 Fe4 C4 150.7(2) . . ?
C43 Fe4 C1 173.1(2) . . ?
C41 Fe4 C1 79.9(2) . . ?
C42 Fe4 C1 85.1(2) . . ?
C4 Fe4 C1 86.6(2) . . ?
C43 Fe4 Fe3 141.2(2) . . ?
C41 Fe4 Fe3 114.8(2) . . ?
C42 Fe4 Fe3 105.2(2) . . ?
C4 Fe4 Fe3 51.47(15) . . ?
C1 Fe4 Fe3 45.01(12) . . ?
C43 Fe4 Fe5 86.3(2) . . ?
C41 Fe4 Fe5 154.3(2) . . ?
C42 Fe4 Fe5 105.2(2) . . ?
C4 Fe4 Fe5 49.08(15) . . ?
C1 Fe4 Fe5 100.47(12) . . ?
Fe3 Fe4 Fe5 56.64(3) . . ?
C53 Fe5 C51 100.1(3) . . ?
C53 Fe5 C52 95.3(3) . . ?
C51 Fe5 C52 94.6(3) . . ?
C53 Fe5 C4 129.7(3) . . ?
C51 Fe5 C4 126.8(2) . . ?
C52 Fe5 C4 97.4(2) . . ?
C53 Fe5 C5 163.5(3) . . ?
C51 Fe5 C5 91.2(2) . . ?
C52 Fe5 C5 95.7(2) . . ?
C4 Fe5 C5 36.2(2) . . ?
C53 Fe5 Fe3 110.7(2) . . ?
C51 Fe5 Fe3 97.5(2) . . ?
C52 Fe5 Fe3 148.7(2) . . ?
C4 Fe5 Fe3 52.62(14) . . ?
C5 Fe5 Fe3 55.38(13) . . ?
C53 Fe5 Fe4 86.5(2) . . ?
C51 Fe5 Fe4 157.8(2) . . ?
C52 Fe5 Fe4 106.0(2) . . ?
C4 Fe5 Fe4 43.24(14) . . ?
C5 Fe5 Fe4 78.64(14) . . ?
Fe3 Fe5 Fe4 60.48(3) . . ?
C2 C1 Fe3 146.7(4) . . ?
C2 C1 Fe1 74.4(3) . . ?
Fe3 C1 Fe1 84.4(2) . . ?
C2 C1 Fe2 67.1(3) . . ?
Fe3 C1 Fe2 82.4(2) . . ?
Fe1 C1 Fe2 72.83(15) . . ?
C2 C1 Fe4 134.8(4) . . ?
Fe3 C1 Fe4 78.5(2) . . ?
Fe1 C1 Fe4 129.2(2) . . ?
Fe2 C1 Fe4 148.4(2) . . ?
C1 C2 C3 141.8(5) . . ?
C1 C2 Fe2 77.2(3) . . ?
C3 C2 Fe2 132.2(4) . . ?
C1 C2 Fe1 69.5(3) . . ?
C3 C2 Fe1 134.2(4) . . ?
Fe2 C2 Fe1 74.1(2) . . ?
C2 C3 H3A 112.7(39) . . ?
C2 C3 H3B 109.7(33) . . ?
H3A C3 H3B 96.1(48) . . ?
C2 C3 H3C 114.1(34) . . ?
H3A C3 H3C 114.3(51) . . ?
H3B C3 H3C 108.2(47) . . ?
C5 C4 Fe4 157.1(4) . . ?
C5 C4 Fe5 74.8(3) . . ?
Fe4 C4 Fe5 87.7(2) . . ?
C5 C4 Fe3 77.3(3) . . ?
Fe4 C4 Fe3 84.3(2) . . ?
Fe5 C4 Fe3 75.9(2) . . ?
C4 C5 C6 148.9(5) . . ?
C4 C5 Fe5 69.0(3) . . ?
C6 C5 Fe5 133.6(4) . . ?
C4 C5 Fe3 67.6(3) . . ?
C6 C5 Fe3 133.3(4) . . ?
Fe5 C5 Fe3 72.2(2) . . ?
C5 C6 H6A 109.9(38) . . ?
C5 C6 H6B 118.3(36) . . ?
H6A C6 H6B 107.7(52) . . ?
C5 C6 H6C 113.5(35) . . ?
H6A C6 H6C 108.6(51) . . ?
H6B C6 H6C 98.0(48) . . ?
O11 C11 Fe1 178.0(5) . . ?
O12 C12 Fe1 179.8(6) . . ?
O13 C13 Fe1 177.5(6) . . ?
O21 C21 Fe2 178.5(6) . . ?
O22 C22 Fe2 175.9(5) . . ?
O23 C23 Fe2 177.9(5) . . ?
O31 C31 Fe3 174.2(6) . . ?
O32 C32 Fe3 170.4(6) . . ?
O41 C41 Fe4 177.1(5) . . ?
O42 C42 Fe4 177.4(6) . . ?
O43 C43 Fe4 178.8(7) . . ?
O51 C51 Fe5 176.8(6) . . ?
O52 C52 Fe5 178.7(7) . . ?
O53 C53 Fe5 179.2(6) . . ?

loop_
_geom_bond_atom_site_label_1
_geom_bond_atom_site_label_2
_geom_bond_distance
_geom_bond_site_symmetry_2
_geom_bond_publ_flag
Fe1 C11 1.764(6) . ?
Fe1 C13 1.788(7) . ?
Fe1 C12 1.791(6) . ?
Fe1 C1 2.038(4) . ?
Fe1 C2 2.096(5) . ?
Fe1 Fe2 2.4849(11) . ?
Fe1 Fe3 2.6394(12) . ?
Fe2 C21 1.779(7) . ?
Fe2 C23 1.784(6) . ?
Fe2 C22 1.801(6) . ?
Fe2 C2 2.026(5) . ?
Fe2 C1 2.145(5) . ?
Fe2 Fe3 2.6615(11) . ?
Fe3 C31 1.757(6) . ?
Fe3 C32 1.784(6) . ?
Fe3 C1 1.886(5) . ?
Fe3 C4 2.055(5) . ?
Fe3 C5 2.169(5) . ?
Fe3 Fe5 2.5088(13) . ?
Fe3 Fe4 2.6141(11) . ?
Fe4 C43 1.776(7) . ?
Fe4 C41 1.813(6) . ?
Fe4 C42 1.820(6) . ?
Fe4 C4 1.833(5) . ?
Fe4 C1 2.223(5) . ?
Fe4 Fe5 2.6736(11) . ?
Fe5 C53 1.798(7) . ?
Fe5 C51 1.801(7) . ?
Fe5 C52 1.803(7) . ?
Fe5 C4 2.022(5) . ?
Fe5 C5 2.090(5) . ?
C1 C2 1.285(6) . ?
C2 C3 1.495(7) . ?
C3 H3A 0.91(6) . ?
C3 H3B 0.99(6) . ?
C3 H3C 0.98(5) . ?
C4 C5 1.279(6) . ?
C5 C6 1.480(7) . ?
C6 H6A 0.91(6) . ?
C6 H6B 0.94(6) . ?
C6 H6C 0.97(6) . ?
C11 O11 1.143(6) . ?
C12 O12 1.140(6) . ?
C13 O13 1.133(6) . ?
C21 O21 1.130(6) . ?
C22 O22 1.131(6) . ?
C23 O23 1.145(6) . ?
C31 O31 1.146(6) . ?
C32 O32 1.156(6) . ?
C41 O41 1.130(6) . ?
C42 O42 1.127(6) . ?
C43 O43 1.132(7) . ?
C51 O51 1.126(7) . ?
C52 O52 1.123(7) . ?
C53 O53 1.141(7) . ?
